data_1562953
loop_
_publ_author_name
'Goerens, Christian'
'Fokwa, Boniface P.T.'

_publ_section_title
;
 The complex metal-rich boride Ti1+xRh2&#x2212;x+yIr3&#x2212;yB3 (x=0.68,
 y=1.06) with a new structure type containing B4 zigzag fragments:
 Synthesis, crystal chemistry and theoretical calculations
;
_journal_name_full 'Journal of Solid State Chemistry'
_journal_page_first 113
_journal_page_last 119
_journal_paper_doi 10.1016/j.jssc.2012.04.005
_journal_volume 192
_journal_year 2012
_chemical_formula_sum 'B3 Ir1.94 Rh2.38 Ti1.68'
_chemical_formula_weight 731.28
_space_group_IT_number 55
_space_group_name_Hall '-P 2 2ab'
_space_group_name_H-M_alt 'P b a m'
_symmetry_cell_setting orthorhombic
_symmetry_Int_Tables_number 55
_symmetry_space_group_name_Hall '-P 2 2ab'
_symmetry_space_group_name_H-M 'P b a m'
_atom_sites_solution_hydrogens refall
_atom_sites_solution_primary direct
_atom_sites_solution_secondary difmap
_cell_angle_alpha 90.00
_cell_angle_beta 90.00
_cell_angle_gamma 90.00
_cell_formula_units_Z 4
_cell_length_a 8.6200(10)
_cell_length_b 14.9947(17)
_cell_length_c 3.2337(4)
_cell_measurement_temperature 293(2)
_cell_volume 417.97(9)
_computing_cell_refinement 'Bruker SMART'
_computing_data_collection 'Bruker SMART'
_computing_data_reduction 'Bruker SAINT'
_computing_molecular_graphics 'Diamond 3.1e (K. Brandenburg, 2007)'
_computing_publication_material 'Bruker SHELXTL'
_computing_structure_refinement 'SHELXL-97 (Sheldrick, 1997)'
_computing_structure_solution 'SHELXS-97 (Sheldrick, 1990)'
_diffrn_ambient_temperature 293(2)
_diffrn_measured_fraction_theta_full 0.978
_diffrn_measured_fraction_theta_max 0.978
_diffrn_measurement_device_type 'Bruker APEX CCD area detector'
_diffrn_measurement_method 'integretion method'
_diffrn_radiation_monochromator graphite
_diffrn_radiation_source 'fine-focus sealed tube'
_diffrn_radiation_type MoK\a
_diffrn_radiation_wavelength 0.71073
_diffrn_reflns_av_R_equivalents 0.0597
_diffrn_reflns_av_sigmaI/netI 0.0422
_diffrn_reflns_limit_h_max 13
_diffrn_reflns_limit_h_min -14
_diffrn_reflns_limit_k_max 24
_diffrn_reflns_limit_k_min -24
_diffrn_reflns_limit_l_max 5
_diffrn_reflns_limit_l_min -5
_diffrn_reflns_number 6511
_diffrn_reflns_theta_full 36.02
_diffrn_reflns_theta_max 36.02
_diffrn_reflns_theta_min 4.71
_exptl_absorpt_coefficient_mu 73.695
_exptl_absorpt_correction_T_max 0.233
_exptl_absorpt_correction_T_min 0.052
_exptl_absorpt_correction_type empirical
_exptl_absorpt_process_details 'by multipole expansion (Blessing, 1995)'
_exptl_crystal_colour silver
_exptl_crystal_density_diffrn 11.621
_exptl_crystal_density_method 'not measured'
_exptl_crystal_description needle
_exptl_crystal_F_000 1235
_exptl_crystal_size_max 0.11
_exptl_crystal_size_mid 0.04
_exptl_crystal_size_min 0.03
_refine_diff_density_max 4.060
_refine_diff_density_min -4.892
_refine_diff_density_rms 0.805
_refine_ls_extinction_coef 0.0020(2)
_refine_ls_extinction_expression Fc^*^=kFc[1+0.001xFc^2^\l^3^/sin(2\q)]^-1/4^
_refine_ls_extinction_method SHELXL
_refine_ls_goodness_of_fit_ref 1.158
_refine_ls_hydrogen_treatment refall
_refine_ls_matrix_type full
_refine_ls_number_parameters 51
_refine_ls_number_reflns 1112
_refine_ls_number_restraints 0
_refine_ls_restrained_S_all 1.158
_refine_ls_R_factor_all 0.0577
_refine_ls_R_factor_gt 0.0479
_refine_ls_shift/su_max 0.000
_refine_ls_shift/su_mean 0.000
_refine_ls_structure_factor_coef Fsqd
_refine_ls_weighting_details 'calc w=1/[\s^2^(Fo^2^)+(0.0324P)^2^+17.9266P] where P=(Fo^2^+2Fc^2^)/3'
_refine_ls_weighting_scheme calc
_refine_ls_wR_factor_gt 0.0900
_refine_ls_wR_factor_ref 0.0931
_reflns_number_gt 981
_reflns_number_total 1112
_reflns_threshold_expression >2\s(I)
_cod_data_source_file JSSC-2012-192-113.cif
_cod_data_source_block boni82
_cod_database_code 1562953

loop_
_symmetry_equiv_pos_as_xyz
'x, y, z'
'-x, -y, z'
'-x+1/2, y+1/2, -z'
'x+1/2, -y+1/2, -z'
'-x, -y, -z'
'x, y, -z'
'x-1/2, -y-1/2, z'
'-x-1/2, y-1/2, z'

loop_
_atom_site_label
_atom_site_type_symbol
_atom_site_fract_x
_atom_site_fract_y
_atom_site_fract_z
_atom_site_U_iso_or_equiv
_atom_site_adp_type
_atom_site_occupancy
_atom_site_symmetry_multiplicity
_atom_site_calc_flag
_atom_site_refinement_flags
_atom_site_disorder_assembly
_atom_site_disorder_group
Ir1 Ir 0.01941(7) 0.09494(5) 0.5000 0.0131(2) Uani 0.663(13) 2 d SP . .
Rh1 Rh 0.01941(7) 0.09494(5) 0.5000 0.0131(2) Uani 0.337(13) 2 d SP . .
Ir2 Ir 0.71806(7) 0.14276(5) 0.5000 0.0120(2) Uani 0.637(13) 2 d SP . .
Rh2 Rh 0.71806(7) 0.14276(5) 0.5000 0.0120(2) Uani 0.363(13) 2 d SP . .
Ir3 Ir 0.93498(8) 0.26795(5) 0.5000 0.0121(2) Uani 0.646(14) 2 d SP . .
Rh3 Rh 0.93498(8) 0.26795(5) 0.5000 0.0121(2) Uani 0.354(14) 2 d SP . .
Rh4 Rh 0.47979(13) 0.08988(8) 0.0000 0.0084(3) Uani 1 2 d S . .
Ti1 Ti 0.1850(3) 0.20517(18) 0.0000 0.0054(5) Uani 1 2 d S . .
Ti2 Ti 0.2016(2) 0.99720(13) 0.0000 0.0078(5) Uani 0.677(14) 2 d SP . .
Rh5 Rh 0.2016(2) 0.99720(13) 0.0000 0.0078(5) Uani 0.323(14) 2 d SP . .
B7 B 0.286(2) 0.1020(13) 0.5000 0.011(3) Uiso 1 2 d S . .
B8 B 0.6045(17) 0.0059(11) 0.5000 0.006(2) Uiso 1 2 d S . .
B9 B 0.884(3) 0.164(2) 0.0000 0.036(6) Uiso 1 2 d S . .

loop_
_atom_site_aniso_label
_atom_site_aniso_U_11
_atom_site_aniso_U_22
_atom_site_aniso_U_33
_atom_site_aniso_U_23
_atom_site_aniso_U_13
_atom_site_aniso_U_12
Ir1 0.0044(3) 0.0031(3) 0.0318(5) 0.000 0.000 0.0007(2)
Rh1 0.0044(3) 0.0031(3) 0.0318(5) 0.000 0.000 0.0007(2)
Ir2 0.0040(3) 0.0037(3) 0.0283(5) 0.000 0.000 -0.0005(2)
Rh2 0.0040(3) 0.0037(3) 0.0283(5) 0.000 0.000 -0.0005(2)
Ir3 0.0054(3) 0.0028(3) 0.0281(5) 0.000 0.000 -0.0007(2)
Rh3 0.0054(3) 0.0028(3) 0.0281(5) 0.000 0.000 -0.0007(2)
Rh4 0.0074(5) 0.0103(5) 0.0075(5) 0.000 0.000 0.0034(4)
Ti1 0.0032(8) 0.0081(10) 0.0047(10) 0.000 0.000 -0.0023(7)
Ti2 0.0107(8) 0.0067(8) 0.0059(8) 0.000 0.000 -0.0003(6)
Rh5 0.0107(8) 0.0067(8) 0.0059(8) 0.000 0.000 -0.0003(6)

loop_
_atom_type_symbol
_atom_type_description
_atom_type_scat_dispersion_real
_atom_type_scat_dispersion_imag
_atom_type_scat_source
B B 0.0013 0.0007 'International Tables Vol C Tables 4.2.6.8 and 6.1.1.4'
Ti Ti 0.2776 0.4457 'International Tables Vol C Tables 4.2.6.8 and 6.1.1.4'
Rh Rh -1.1178 0.9187 'International Tables Vol C Tables 4.2.6.8 and 6.1.1.4'
Ir Ir -1.4442 7.9887 'International Tables Vol C Tables 4.2.6.8 and 6.1.1.4'

loop_
_geom_angle_atom_site_label_1
_geom_angle_atom_site_label_2
_geom_angle_atom_site_label_3
_geom_angle
_geom_angle_site_symmetry_1
_geom_angle_site_symmetry_3
B9 Ir1 B9 91.9(11) 1_455 1_456
B9 Ir1 B7 119.9(7) 1_455 .
B9 Ir1 B7 119.9(7) 1_456 .
B9 Ir1 Rh5 171.0(6) 1_455 1_546
B9 Ir1 Rh5 97.1(6) 1_456 1_546
B7 Ir1 Rh5 56.0(3) . 1_546
B9 Ir1 Ti2 171.0(6) 1_455 1_546
B9 Ir1 Ti2 97.1(6) 1_456 1_546
B7 Ir1 Ti2 56.0(3) . 1_546
Rh5 Ir1 Ti2 0.00(7) 1_546 1_546
B9 Ir1 Rh5 97.1(6) 1_455 1_545
B9 Ir1 Rh5 171.0(6) 1_456 1_545
B7 Ir1 Rh5 56.0(3) . 1_545
Rh5 Ir1 Rh5 73.93(5) 1_546 1_545
Ti2 Ir1 Rh5 73.93(5) 1_546 1_545
B9 Ir1 Ti2 97.1(6) 1_455 1_545
B9 Ir1 Ti2 171.0(6) 1_456 1_545
B7 Ir1 Ti2 56.0(3) . 1_545
Rh5 Ir1 Ti2 73.93(5) 1_546 1_545
Ti2 Ir1 Ti2 73.93(5) 1_546 1_545
Rh5 Ir1 Ti2 0.00(9) 1_545 1_545
B9 Ir1 Ir3 54.2(7) 1_455 1_455
B9 Ir1 Ir3 54.2(7) 1_456 1_455
B7 Ir1 Ir3 103.0(5) . 1_455
Rh5 Ir1 Ir3 133.05(4) 1_546 1_455
Ti2 Ir1 Ir3 133.05(4) 1_546 1_455
Rh5 Ir1 Ir3 133.05(4) 1_545 1_455
Ti2 Ir1 Ir3 133.05(4) 1_545 1_455
B9 Ir1 Rh3 54.2(7) 1_455 1_455
B9 Ir1 Rh3 54.2(7) 1_456 1_455
B7 Ir1 Rh3 103.0(5) . 1_455
Rh5 Ir1 Rh3 133.05(4) 1_546 1_455
Ti2 Ir1 Rh3 133.05(4) 1_546 1_455
Rh5 Ir1 Rh3 133.05(4) 1_545 1_455
Ti2 Ir1 Rh3 133.05(4) 1_545 1_455
Ir3 Ir1 Rh3 0.00(3) 1_455 1_455
B9 Ir1 Rh2 51.4(6) 1_455 1_455
B9 Ir1 Rh2 51.4(6) 1_456 1_455
B7 Ir1 Rh2 161.9(5) . 1_455
Rh5 Ir1 Rh2 135.08(4) 1_546 1_455
Ti2 Ir1 Rh2 135.08(4) 1_546 1_455
Rh5 Ir1 Rh2 135.08(4) 1_545 1_455
Ti2 Ir1 Rh2 135.08(4) 1_545 1_455
Ir3 Ir1 Rh2 58.90(2) 1_455 1_455
Rh3 Ir1 Rh2 58.90(2) 1_455 1_455
B9 Ir1 Ir2 51.4(6) 1_455 1_455
B9 Ir1 Ir2 51.4(6) 1_456 1_455
B7 Ir1 Ir2 161.9(5) . 1_455
Rh5 Ir1 Ir2 135.08(4) 1_546 1_455
Ti2 Ir1 Ir2 135.08(4) 1_546 1_455
Rh5 Ir1 Ir2 135.08(4) 1_545 1_455
Ti2 Ir1 Ir2 135.08(4) 1_545 1_455
Ir3 Ir1 Ir2 58.90(2) 1_455 1_455
Rh3 Ir1 Ir2 58.90(2) 1_455 1_455
Rh2 Ir1 Ir2 0.000(7) 1_455 1_455
B9 Ir1 Ti1 114.8(8) 1_455 1_556
B9 Ir1 Ti1 64.2(7) 1_456 1_556
B7 Ir1 Ti1 56.5(3) . 1_556
Rh5 Ir1 Ti1 70.55(6) 1_546 1_556
Ti2 Ir1 Ti1 70.55(6) 1_546 1_556
Rh5 Ir1 Ti1 112.50(6) 1_545 1_556
Ti2 Ir1 Ti1 112.50(6) 1_545 1_556
Ir3 Ir1 Ti1 63.65(6) 1_455 1_556
Rh3 Ir1 Ti1 63.65(6) 1_455 1_556
Rh2 Ir1 Ti1 110.15(6) 1_455 1_556
Ir2 Ir1 Ti1 110.15(6) 1_455 1_556
B9 Ir2 B9 95.7(12) 1_556 .
B9 Ir2 B8 114.5(8) 1_556 .
B9 Ir2 B8 114.5(8) . .
B9 Ir2 Ir3 55.5(7) 1_556 .
B9 Ir2 Ir3 55.5(7) . .
B8 Ir2 Ir3 160.6(4) . .
B9 Ir2 Rh1 53.7(7) 1_556 1_655
B9 Ir2 Rh1 53.7(7) . 1_655
B8 Ir2 Rh1 100.1(4) . 1_655
Ir3 Ir2 Rh1 60.54(3) . 1_655
B9 Ir2 Ir1 53.7(7) 1_556 1_655
B9 Ir2 Ir1 53.7(7) . 1_655
B8 Ir2 Ir1 100.1(4) . 1_655
Ir3 Ir2 Ir1 60.54(3) . 1_655
Rh1 Ir2 Ir1 0.00(3) 1_655 1_655
B9 Ir2 Rh4 166.9(7) 1_556 .
B9 Ir2 Rh4 95.5(6) . .
B8 Ir2 Rh4 54.1(3) . .
Ir3 Ir2 Rh4 137.42(3) . .
Rh1 Ir2 Rh4 130.36(3) 1_655 .
Ir1 Ir2 Rh4 130.36(3) 1_655 .
B9 Ir2 Rh4 95.5(6) 1_556 1_556
B9 Ir2 Rh4 166.9(7) . 1_556
B8 Ir2 Rh4 54.1(3) . 1_556
Ir3 Ir2 Rh4 137.42(3) . 1_556
Rh1 Ir2 Rh4 130.36(3) 1_655 1_556
Ir1 Ir2 Rh4 130.36(3) 1_655 1_556
Rh4 Ir2 Rh4 72.59(3) . 1_556
B9 Ir2 Rh5 112.6(8) 1_556 5_665
B9 Ir2 Rh5 60.6(8) . 5_665
B8 Ir2 Rh5 54.4(3) . 5_665
Ir3 Ir2 Rh5 111.38(4) . 5_665
Rh1 Ir2 Rh5 63.41(4) 1_655 5_665
Ir1 Ir2 Rh5 63.41(4) 1_655 5_665
Rh4 Ir2 Rh5 67.55(4) . 5_665
Rh4 Ir2 Rh5 108.49(5) 1_556 5_665
B9 Ir2 Ti2 112.6(8) 1_556 5_665
B9 Ir2 Ti2 60.6(8) . 5_665
B8 Ir2 Ti2 54.4(3) . 5_665
Ir3 Ir2 Ti2 111.38(4) . 5_665
Rh1 Ir2 Ti2 63.41(4) 1_655 5_665
Ir1 Ir2 Ti2 63.41(4) 1_655 5_665
Rh4 Ir2 Ti2 67.55(4) . 5_665
Rh4 Ir2 Ti2 108.49(5) 1_556 5_665
Rh5 Ir2 Ti2 0.00(9) 5_665 5_665
B9 Ir2 Rh5 60.6(8) 1_556 5_666
B9 Ir2 Rh5 112.6(8) . 5_666
B8 Ir2 Rh5 54.4(3) . 5_666
Ir3 Ir2 Rh5 111.38(4) . 5_666
Rh1 Ir2 Rh5 63.40(4) 1_655 5_666
Ir1 Ir2 Rh5 63.40(4) 1_655 5_666
Rh4 Ir2 Rh5 108.49(5) . 5_666
Rh4 Ir2 Rh5 67.55(4) 1_556 5_666
Rh5 Ir2 Rh5 72.38(5) 5_665 5_666
Ti2 Ir2 Rh5 72.38(5) 5_665 5_666
B9 Ir3 B9 90.0(11) . 1_556
B9 Ir3 B7 117.5(8) . 7_665
B9 Ir3 B7 117.5(8) 1_556 7_665
B9 Ir3 Ir2 51.8(6) . .
B9 Ir3 Ir2 51.8(6) 1_556 .
B7 Ir3 Ir2 101.7(4) 7_665 .
B9 Ir3 Ir1 52.9(7) . 1_655
B9 Ir3 Ir1 52.9(7) 1_556 1_655
B7 Ir3 Ir1 162.3(4) 7_665 1_655
Ir2 Ir3 Ir1 60.56(3) . 1_655
B9 Ir3 Rh1 52.9(7) . 1_655
B9 Ir3 Rh1 52.9(7) 1_556 1_655
B7 Ir3 Rh1 162.3(4) 7_665 1_655
Ir2 Ir3 Rh1 60.56(3) . 1_655
Ir1 Ir3 Rh1 0.000(8) 1_655 1_655
B9 Ir3 Rh4 170.7(6) . 7_666
B9 Ir3 Rh4 98.1(6) 1_556 7_666
B7 Ir3 Rh4 54.6(3) 7_665 7_666
Ir2 Ir3 Rh4 131.26(3) . 7_666
Ir1 Ir3 Rh4 136.11(3) 1_655 7_666
Rh1 Ir3 Rh4 136.11(3) 1_655 7_666
B9 Ir3 Rh4 98.1(6) . 7_665
B9 Ir3 Rh4 170.7(6) 1_556 7_665
B7 Ir3 Rh4 54.6(3) 7_665 7_665
Ir2 Ir3 Rh4 131.26(3) . 7_665
Ir1 Ir3 Rh4 136.11(3) 1_655 7_665
Rh1 Ir3 Rh4 136.11(3) 1_655 7_665
Rh4 Ir3 Rh4 73.47(4) 7_666 7_665
B9 Ir3 Ti1 61.9(7) . 7_665
B9 Ir3 Ti1 111.6(7) 1_556 7_665
B7 Ir3 Ti1 56.0(3) 7_665 7_665
Ir2 Ir3 Ti1 63.03(6) . 7_665
Ir1 Ir3 Ti1 110.86(6) 1_655 7_665
Rh1 Ir3 Ti1 110.86(6) 1_655 7_665
Rh4 Ir3 Ti1 110.57(6) 7_666 7_665
Rh4 Ir3 Ti1 68.98(6) 7_665 7_665
B9 Ir3 Ti1 111.6(7) . 7_666
B9 Ir3 Ti1 61.9(7) 1_556 7_666
B7 Ir3 Ti1 56.0(3) 7_665 7_666
Ir2 Ir3 Ti1 63.03(6) . 7_666
Ir1 Ir3 Ti1 110.86(6) 1_655 7_666
Rh1 Ir3 Ti1 110.86(6) 1_655 7_666
Rh4 Ir3 Ti1 68.98(6) 7_666 7_666
Rh4 Ir3 Ti1 110.57(6) 7_665 7_666
Ti1 Ir3 Ti1 72.81(6) 7_665 7_666
B9 Ir3 Ir2 119.8(7) . 7_665
B9 Ir3 Ir2 119.8(7) 1_556 7_665
B7 Ir3 Ir2 94.6(4) 7_665 7_665
Ir2 Ir3 Ir2 163.64(3) . 7_665
Ir1 Ir3 Ir2 103.08(3) 1_655 7_665
Rh1 Ir3 Ir2 103.08(3) 1_655 7_665
Rh4 Ir3 Ir2 59.69(3) 7_666 7_665
Rh4 Ir3 Ir2 59.69(3) 7_665 7_665
Ti1 Ir3 Ir2 128.49(5) 7_665 7_665
Ti1 Ir3 Ir2 128.49(5) 7_666 7_665
B8 Rh4 B8 90.3(6) 5_655 5_656
B8 Rh4 B8 46.4(7) 5_655 1_554
B8 Rh4 B8 107.5(2) 5_656 1_554
B8 Rh4 B8 107.5(2) 5_655 .
B8 Rh4 B8 46.4(7) 5_656 .
B8 Rh4 B8 88.7(5) 1_554 .
B8 Rh4 B7 47.9(6) 5_655 1_554
B8 Rh4 B7 108.2(5) 5_656 1_554
B8 Rh4 B7 83.7(5) 1_554 1_554
B8 Rh4 B7 149.3(6) . 1_554
B8 Rh4 B7 108.2(5) 5_655 .
B8 Rh4 B7 47.9(6) 5_656 .
B8 Rh4 B7 149.3(6) 1_554 .
B8 Rh4 B7 83.7(5) . .
B7 Rh4 B7 87.8(6) 1_554 .
B8 Rh4 Rh3 151.0(4) 5_655 7_565
B8 Rh4 Rh3 91.6(3) 5_656 7_565
B8 Rh4 Rh3 156.0(4) 1_554 7_565
B8 Rh4 Rh3 94.4(3) . 7_565
B7 Rh4 Rh3 104.5(4) 1_554 7_565
B7 Rh4 Rh3 54.7(5) . 7_565
B8 Rh4 Ir3 151.0(4) 5_655 7_565
B8 Rh4 Ir3 91.6(3) 5_656 7_565
B8 Rh4 Ir3 156.0(4) 1_554 7_565
B8 Rh4 Ir3 94.4(3) . 7_565
B7 Rh4 Ir3 104.5(4) 1_554 7_565
B7 Rh4 Ir3 54.7(5) . 7_565
Rh3 Rh4 Ir3 0.00(3) 7_565 7_565
B8 Rh4 Rh3 91.6(3) 5_655 7_564
B8 Rh4 Rh3 151.0(4) 5_656 7_564
B8 Rh4 Rh3 94.4(3) 1_554 7_564
B8 Rh4 Rh3 156.0(4) . 7_564
B7 Rh4 Rh3 54.7(5) 1_554 7_564
B7 Rh4 Rh3 104.5(4) . 7_564
Rh3 Rh4 Rh3 73.47(4) 7_565 7_564
Ir3 Rh4 Rh3 73.47(4) 7_565 7_564
B8 Rh4 Ir3 91.6(3) 5_655 7_564
B8 Rh4 Ir3 151.0(4) 5_656 7_564
B8 Rh4 Ir3 94.4(3) 1_554 7_564
B8 Rh4 Ir3 156.0(4) . 7_564
B7 Rh4 Ir3 54.7(5) 1_554 7_564
B7 Rh4 Ir3 104.5(4) . 7_564
Rh3 Rh4 Ir3 73.47(4) 7_565 7_564
Ir3 Rh4 Ir3 73.47(4) 7_565 7_564
Rh3 Rh4 Ir3 0.00(3) 7_564 7_564
B8 Rh4 Rh4 54.3(4) 5_655 5_655
B8 Rh4 Rh4 54.3(4) 5_656 5_655
B8 Rh4 Rh4 53.2(4) 1_554 5_655
B8 Rh4 Rh4 53.2(4) . 5_655
B7 Rh4 Rh4 99.7(5) 1_554 5_655
B7 Rh4 Rh4 99.7(5) . 5_655
Rh3 Rh4 Rh4 143.17(2) 7_565 5_655
Ir3 Rh4 Rh4 143.17(2) 7_565 5_655
Rh3 Rh4 Rh4 143.17(2) 7_564 5_655
Ir3 Rh4 Rh4 143.17(2) 7_564 5_655
B7 Ti1 B7 84.7(6) 1_554 .
B7 Ti1 B9 104.3(6) 1_554 7_565
B7 Ti1 B9 104.3(6) . 7_565
B7 Ti1 B9 101.8(7) 1_554 1_455
B7 Ti1 B9 101.8(7) . 1_455
B9 Ti1 B9 144.5(7) 7_565 1_455
B7 Ti1 Rh1 53.0(4) 1_554 1_554
B7 Ti1 Rh1 101.5(4) . 1_554
B9 Ti1 Rh1 143.48(3) 7_565 1_554
B9 Ti1 Rh1 49.4(4) 1_455 1_554
B7 Ti1 Ir1 53.0(4) 1_554 1_554
B7 Ti1 Ir1 101.5(4) . 1_554
B9 Ti1 Ir1 143.48(3) 7_565 1_554
B9 Ti1 Ir1 49.4(4) 1_455 1_554
Rh1 Ti1 Ir1 0.00(3) 1_554 1_554
B7 Ti1 Ir1 101.5(4) 1_554 .
B7 Ti1 Ir1 53.0(4) . .
B9 Ti1 Ir1 143.48(3) 7_565 .
B9 Ti1 Ir1 49.4(4) 1_455 .
Rh1 Ti1 Ir1 73.03(6) 1_554 .
Ir1 Ti1 Ir1 73.03(6) 1_554 .
B7 Ti1 Rh3 102.0(4) 1_554 7_565
B7 Ti1 Rh3 53.8(4) . 7_565
B9 Ti1 Rh3 50.8(4) 7_565 7_565
B9 Ti1 Rh3 143.51(5) 1_455 7_565
Rh1 Ti1 Rh3 149.17(11) 1_554 7_565
Ir1 Ti1 Rh3 149.17(11) 1_554 7_565
Ir1 Ti1 Rh3 98.76(4) . 7_565
B7 Ti1 Ir3 102.0(4) 1_554 7_565
B7 Ti1 Ir3 53.8(4) . 7_565
B9 Ti1 Ir3 50.8(4) 7_565 7_565
B9 Ti1 Ir3 143.51(5) 1_455 7_565
Rh1 Ti1 Ir3 149.17(11) 1_554 7_565
Ir1 Ti1 Ir3 149.17(11) 1_554 7_565
Ir1 Ti1 Ir3 98.76(4) . 7_565
Rh3 Ti1 Ir3 0.0 7_565 7_565
B7 Ti1 Rh3 53.8(4) 1_554 7_564
B7 Ti1 Rh3 102.0(4) . 7_564
B9 Ti1 Rh3 50.8(4) 7_565 7_564
B9 Ti1 Rh3 143.51(5) 1_455 7_564
Rh1 Ti1 Rh3 98.76(4) 1_554 7_564
Ir1 Ti1 Rh3 98.76(4) 1_554 7_564
Ir1 Ti1 Rh3 149.17(11) . 7_564
Rh3 Ti1 Rh3 72.81(6) 7_565 7_564
Ir3 Ti1 Rh3 72.81(6) 7_565 7_564
B7 Ti1 Ir3 53.8(4) 1_554 7_564
B7 Ti1 Ir3 102.0(4) . 7_564
B9 Ti1 Ir3 50.8(4) 7_565 7_564
B9 Ti1 Ir3 143.51(5) 1_455 7_564
Rh1 Ti1 Ir3 98.76(4) 1_554 7_564
Ir1 Ti1 Ir3 98.76(4) 1_554 7_564
Ir1 Ti1 Ir3 149.17(11) . 7_564
Rh3 Ti1 Ir3 72.81(6) 7_565 7_564
Ir3 Ti1 Ir3 72.81(6) 7_565 7_564
Rh3 Ti1 Ir3 0.00(3) 7_564 7_564
B8 Ti2 B8 88.1(5) 5_666 5_665
B8 Ti2 B7 47.0(6) 5_666 1_565
B8 Ti2 B7 105.5(5) 5_665 1_565
B8 Ti2 B7 105.5(5) 5_666 1_564
B8 Ti2 B7 47.0(6) 5_665 1_564
B7 Ti2 B7 86.1(6) 1_565 1_564
B8 Ti2 B9 100.9(6) 5_666 5_665
B8 Ti2 B9 100.9(6) 5_665 5_665
B7 Ti2 B9 136.4(3) 1_565 5_665
B7 Ti2 B9 136.4(3) 1_564 5_665
B8 Ti2 Rh1 148.1(4) 5_666 1_564
B8 Ti2 Rh1 90.7(3) 5_665 1_564
B7 Ti2 Rh1 103.2(4) 1_565 1_564
B7 Ti2 Rh1 53.6(4) 1_564 1_564
B9 Ti2 Rh1 110.6(5) 5_665 1_564
B8 Ti2 Ir1 148.1(4) 5_666 1_564
B8 Ti2 Ir1 90.7(3) 5_665 1_564
B7 Ti2 Ir1 103.2(4) 1_565 1_564
B7 Ti2 Ir1 53.6(4) 1_564 1_564
B9 Ti2 Ir1 110.6(5) 5_665 1_564
Rh1 Ti2 Ir1 0.00(3) 1_564 1_564
B8 Ti2 Rh1 90.7(3) 5_666 1_565
B8 Ti2 Rh1 148.1(4) 5_665 1_565
B7 Ti2 Rh1 53.6(4) 1_565 1_565
B7 Ti2 Rh1 103.2(4) 1_564 1_565
B9 Ti2 Rh1 110.6(5) 5_665 1_565
Rh1 Ti2 Rh1 73.93(5) 1_564 1_565
Ir1 Ti2 Rh1 73.93(5) 1_564 1_565
B8 Ti2 Ir1 90.7(3) 5_666 1_565
B8 Ti2 Ir1 148.1(4) 5_665 1_565
B7 Ti2 Ir1 53.6(4) 1_565 1_565
B7 Ti2 Ir1 103.2(4) 1_564 1_565
B9 Ti2 Ir1 110.6(5) 5_665 1_565
Rh1 Ti2 Ir1 73.93(5) 1_564 1_565
Ir1 Ti2 Ir1 73.93(5) 1_564 1_565
Rh1 Ti2 Ir1 0.00(2) 1_565 1_565
B8 Ti2 Ir2 102.3(4) 5_666 5_665
B8 Ti2 Ir2 52.6(4) 5_665 5_665
B7 Ti2 Ir2 146.5(4) 1_565 5_665
B7 Ti2 Ir2 91.6(4) 1_564 5_665
B9 Ti2 Ir2 48.7(4) 5_665 5_665
Rh1 Ti2 Ir2 102.15(3) 1_564 5_665
Ir1 Ti2 Ir2 102.15(3) 1_564 5_665
Rh1 Ti2 Ir2 157.01(8) 1_565 5_665
Ir1 Ti2 Ir2 157.01(8) 1_565 5_665
B8 Ti2 Rh2 102.3(4) 5_666 5_665
B8 Ti2 Rh2 52.6(4) 5_665 5_665
B7 Ti2 Rh2 146.5(4) 1_565 5_665
B7 Ti2 Rh2 91.6(4) 1_564 5_665
B9 Ti2 Rh2 48.7(4) 5_665 5_665
Rh1 Ti2 Rh2 102.15(3) 1_564 5_665
Ir1 Ti2 Rh2 102.15(3) 1_564 5_665
Rh1 Ti2 Rh2 157.01(8) 1_565 5_665
Ir1 Ti2 Rh2 157.01(8) 1_565 5_665
Ir2 Ti2 Rh2 0.000(19) 5_665 5_665
B8 Ti2 Ir2 52.6(4) 5_666 5_666
B8 Ti2 Ir2 102.3(4) 5_665 5_666
B7 Ti2 Ir2 91.6(4) 1_565 5_666
B7 Ti2 Ir2 146.5(4) 1_564 5_666
B9 Ti2 Ir2 48.7(4) 5_665 5_666
Rh1 Ti2 Ir2 157.01(8) 1_564 5_666
Ir1 Ti2 Ir2 157.01(8) 1_564 5_666
Rh1 Ti2 Ir2 102.15(3) 1_565 5_666
Ir1 Ti2 Ir2 102.15(3) 1_565 5_666
Ir2 Ti2 Ir2 72.38(5) 5_665 5_666
Rh2 Ti2 Ir2 72.38(5) 5_665 5_666
B8 B7 Ir1 117.7(10) 5_656 .
B8 B7 Rh4 64.6(5) 5_656 1_556
Ir1 B7 Rh4 135.4(3) . 1_556
B8 B7 Rh4 64.6(5) 5_656 .
Ir1 B7 Rh4 135.4(3) . .
Rh4 B7 Rh4 87.8(6) 1_556 .
B8 B7 Ir3 116.3(9) 5_656 7_565
Ir1 B7 Ir3 126.0(8) . 7_565
Rh4 B7 Ir3 70.8(5) 1_556 7_565
Rh4 B7 Ir3 70.8(5) . 7_565
B8 B7 Rh3 116.3(9) 5_656 7_565
Ir1 B7 Rh3 126.0(8) . 7_565
Rh4 B7 Rh3 70.8(5) 1_556 7_565
Rh4 B7 Rh3 70.8(5) . 7_565
Ir3 B7 Rh3 0.000(19) 7_565 7_565
B8 B7 Rh5 65.3(6) 5_656 1_545
Ir1 B7 Rh5 70.3(5) . 1_545
Rh4 B7 Rh5 129.9(8) 1_556 1_545
Rh4 B7 Rh5 72.2(3) . 1_545
Ir3 B7 Rh5 136.3(3) 7_565 1_545
Rh3 B7 Rh5 136.3(3) 7_565 1_545
B8 B7 Ti2 65.3(6) 5_656 1_545
Ir1 B7 Ti2 70.3(5) . 1_545
Rh4 B7 Ti2 129.9(8) 1_556 1_545
Rh4 B7 Ti2 72.2(3) . 1_545
Ir3 B7 Ti2 136.3(3) 7_565 1_545
Rh3 B7 Ti2 136.3(3) 7_565 1_545
Rh5 B7 Ti2 0.00(11) 1_545 1_545
B8 B7 Rh5 65.3(6) 5_656 1_546
Ir1 B7 Rh5 70.3(5) . 1_546
Rh4 B7 Rh5 72.2(3) 1_556 1_546
Rh4 B7 Rh5 129.9(8) . 1_546
Ir3 B7 Rh5 136.3(3) 7_565 1_546
Rh3 B7 Rh5 136.3(3) 7_565 1_546
Rh5 B7 Rh5 86.1(6) 1_545 1_546
Ti2 B7 Rh5 86.1(6) 1_545 1_546
B8 B7 Ti2 65.3(6) 5_656 1_546
Ir1 B7 Ti2 70.3(5) . 1_546
Rh4 B7 Ti2 72.2(3) 1_556 1_546
Rh4 B7 Ti2 129.9(8) . 1_546
Ir3 B7 Ti2 136.3(3) 7_565 1_546
Rh3 B7 Ti2 136.3(3) 7_565 1_546
Rh5 B7 Ti2 86.1(6) 1_545 1_546
Ti2 B7 Ti2 86.1(6) 1_545 1_546
Rh5 B7 Ti2 0.00(11) 1_546 1_546
B8 B7 Ti1 137.7(3) 5_656 .
Ir1 B7 Ti1 70.6(4) . .
Rh4 B7 Ti1 140.9(9) 1_556 .
Rh4 B7 Ti1 81.0(3) . .
Ir3 B7 Ti1 70.2(5) 7_565 .
Rh3 B7 Ti1 70.2(5) 7_565 .
Rh5 B7 Ti1 81.8(2) 1_545 .
Ti2 B7 Ti1 81.8(2) 1_545 .
Rh5 B7 Ti1 140.9(8) 1_546 .
Ti2 B7 Ti1 140.9(8) 1_546 .
B8 B8 B7 114.7(14) 5_656 5_656
B8 B8 Ir2 121.1(13) 5_656 .
B7 B8 Ir2 124.2(9) 5_656 .
B8 B8 Rh4 67.8(7) 5_656 5_655
B7 B8 Rh4 67.5(6) 5_656 5_655
Ir2 B8 Rh4 134.9(3) . 5_655
B8 B8 Rh4 67.8(7) 5_656 5_656
B7 B8 Rh4 67.5(6) 5_656 5_656
Ir2 B8 Rh4 134.9(3) . 5_656
Rh4 B8 Rh4 90.3(6) 5_655 5_656
B8 B8 Rh4 65.9(7) 5_656 .
B7 B8 Rh4 134.8(3) 5_656 .
Ir2 B8 Rh4 73.1(4) . .
Rh4 B8 Rh4 72.5(2) 5_655 .
Rh4 B8 Rh4 133.6(7) 5_656 .
B8 B8 Rh4 65.9(7) 5_656 1_556
B7 B8 Rh4 134.8(3) 5_656 1_556
Ir2 B8 Rh4 73.1(4) . 1_556
Rh4 B8 Rh4 133.6(7) 5_655 1_556
Rh4 B8 Rh4 72.5(2) 5_656 1_556
Rh4 B8 Rh4 88.7(5) . 1_556
B8 B8 Ti2 135.5(3) 5_656 5_666
B7 B8 Ti2 67.7(5) 5_656 5_666
Ir2 B8 Ti2 73.1(4) . 5_666
Rh4 B8 Ti2 135.1(7) 5_655 5_666
Rh4 B8 Ti2 73.9(2) 5_656 5_666
Rh4 B8 Ti2 146.1(8) . 5_666
Rh4 B8 Ti2 81.9(2) 1_556 5_666
B8 B8 Rh5 135.5(3) 5_656 5_666
B7 B8 Rh5 67.7(5) 5_656 5_666
Ir2 B8 Rh5 73.1(4) . 5_666
Rh4 B8 Rh5 135.1(7) 5_655 5_666
Rh4 B8 Rh5 73.9(2) 5_656 5_666
Rh4 B8 Rh5 146.1(8) . 5_666
Rh4 B8 Rh5 81.9(2) 1_556 5_666
Ti2 B8 Rh5 0.00(10) 5_666 5_666
B8 B8 Ti2 135.5(3) 5_656 5_665
B7 B8 Ti2 67.7(5) 5_656 5_665
Ir2 B8 Ti2 73.1(4) . 5_665
Rh4 B8 Ti2 73.9(2) 5_655 5_665
Rh4 B8 Ti2 135.1(7) 5_656 5_665
Rh4 B8 Ti2 81.9(2) . 5_665
Rh4 B8 Ti2 146.1(8) 1_556 5_665
Ti2 B8 Ti2 88.1(5) 5_666 5_665
Rh5 B8 Ti2 88.1(5) 5_666 5_665
B8 B8 Rh5 135.5(3) 5_656 5_665
B7 B8 Rh5 67.7(5) 5_656 5_665
Ir2 B8 Rh5 73.1(4) . 5_665
Rh4 B8 Rh5 73.9(2) 5_655 5_665
Rh4 B8 Rh5 135.1(7) 5_656 5_665
Rh4 B8 Rh5 81.9(2) . 5_665
Rh4 B8 Rh5 146.1(8) 1_556 5_665
Ti2 B8 Rh5 88.1(5) 5_666 5_665
Rh5 B8 Rh5 88.1(5) 5_666 5_665
Ti2 B8 Rh5 0.00(11) 5_665 5_665
Rh2 B9 Ir2 0.00(2) 1_554 1_554
Rh2 B9 Ir2 95.7(12) 1_554 .
Ir2 B9 Ir2 95.7(12) 1_554 .
Rh2 B9 Rh1 143.6(16) 1_554 1_655
Ir2 B9 Rh1 143.6(16) 1_554 1_655
Ir2 B9 Rh1 74.9(4) . 1_655
Rh2 B9 Ir1 143.6(16) 1_554 1_655
Ir2 B9 Ir1 143.6(16) 1_554 1_655
Ir2 B9 Ir1 74.9(4) . 1_655
Rh1 B9 Ir1 0.00(3) 1_655 1_655
Rh2 B9 Ir1 74.9(4) 1_554 1_654
Ir2 B9 Ir1 74.9(4) 1_554 1_654
Ir2 B9 Ir1 143.6(16) . 1_654
Rh1 B9 Ir1 91.9(11) 1_655 1_654
Ir1 B9 Ir1 91.9(11) 1_655 1_654
Rh2 B9 Rh1 74.9(4) 1_554 1_654
Ir2 B9 Rh1 74.9(4) 1_554 1_654
Ir2 B9 Rh1 143.6(16) . 1_654
Rh1 B9 Rh1 91.9(11) 1_655 1_654
Ir1 B9 Rh1 91.9(11) 1_655 1_654
Ir1 B9 Rh1 0.00(4) 1_654 1_654
Rh2 B9 Ir3 138.7(15) 1_554 .
Ir2 B9 Ir3 138.7(15) 1_554 .
Ir2 B9 Ir3 72.7(4) . .
Rh1 B9 Ir3 72.9(4) 1_655 .
Ir1 B9 Ir3 72.9(4) 1_655 .
Ir1 B9 Ir3 136.2(14) 1_654 .
Rh1 B9 Ir3 136.2(14) 1_654 .
Rh2 B9 Rh3 72.7(4) 1_554 1_554
Ir2 B9 Rh3 72.7(4) 1_554 1_554
Ir2 B9 Rh3 138.7(15) . 1_554
Rh1 B9 Rh3 136.2(14) 1_655 1_554
Ir1 B9 Rh3 136.2(14) 1_655 1_554
Ir1 B9 Rh3 72.9(4) 1_654 1_554
Rh1 B9 Rh3 72.9(4) 1_654 1_554
Ir3 B9 Rh3 90.0(11) . 1_554
Rh2 B9 Ir3 72.7(4) 1_554 1_554
Ir2 B9 Ir3 72.7(4) 1_554 1_554
Ir2 B9 Ir3 138.7(15) . 1_554
Rh1 B9 Ir3 136.2(14) 1_655 1_554
Ir1 B9 Ir3 136.2(14) 1_655 1_554
Ir1 B9 Ir3 72.9(4) 1_654 1_554
Rh1 B9 Ir3 72.9(4) 1_654 1_554
Ir3 B9 Ir3 90.0(11) . 1_554
Rh3 B9 Ir3 0.00(4) 1_554 1_554

loop_
_geom_bond_atom_site_label_1
_geom_bond_atom_site_label_2
_geom_bond_distance
_geom_bond_site_symmetry_2
Ir1 B9 2.25(2) 1_455
Ir1 B9 2.25(2) 1_456
Ir1 B7 2.299(17) .
Ir1 Rh5 2.6887(16) 1_546
Ir1 Ti2 2.6887(16) 1_546
Ir1 Rh5 2.6887(16) 1_545
Ir1 Ti2 2.6887(16) 1_545
Ir1 Ir3 2.6944(10) 1_455
Ir1 Rh3 2.6944(10) 1_455
Ir1 Rh2 2.6948(10) 1_455
Ir1 Ir2 2.6948(10) 1_455
Ir1 Ti1 2.717(2) 1_556
Ir2 B9 2.18(2) 1_556
Ir2 B9 2.18(2) .
Ir2 B8 2.273(16) .
Ir2 Ir3 2.6496(10) .
Ir2 Rh1 2.6948(10) 1_655
Ir2 Ir1 2.6948(10) 1_655
Ir2 Rh4 2.7316(11) .
Ir2 Rh4 2.7316(11) 1_556
Ir2 Rh5 2.7382(17) 5_665
Ir2 Ti2 2.7382(17) 5_665
Ir2 Rh5 2.7382(17) 5_666
Ir3 B9 2.29(2) .
Ir3 B9 2.29(2) 1_556
Ir3 B7 2.336(19) 7_665
Ir3 Ir1 2.6944(10) 1_655
Ir3 Rh1 2.6944(10) 1_655
Ir3 Rh4 2.7034(12) 7_666
Ir3 Rh4 2.7034(12) 7_665
Ir3 Ti1 2.7242(19) 7_665
Ir3 Ti1 2.7242(19) 7_666
Ir3 Ir2 2.7833(10) 7_665
Rh4 B8 2.282(12) 5_655
Rh4 B8 2.282(12) 5_656
Rh4 B8 2.314(11) 1_554
Rh4 B8 2.314(11) .
Rh4 B7 2.333(12) 1_554
Rh4 B7 2.333(12) .
Rh4 Rh3 2.7034(12) 7_565
Rh4 Ir3 2.7034(12) 7_565
Rh4 Rh3 2.7034(12) 7_564
Rh4 Ir3 2.7034(12) 7_564
Rh4 Rh4 2.718(2) 5_655
Ti1 B7 2.401(14) 1_554
Ti1 B7 2.401(14) .
Ti1 B9 2.60(3) 7_565
Ti1 B9 2.67(3) 1_455
Ti1 Rh1 2.717(2) 1_554
Ti1 Ir1 2.717(2) 1_554
Ti1 Rh3 2.7242(19) 7_565
Ti1 Ir3 2.7242(19) 7_565
Ti1 Rh3 2.7242(19) 7_564
Ti1 Ir3 2.7242(19) 7_564
Ti2 B8 2.326(11) 5_666
Ti2 B8 2.326(11) 5_665
Ti2 B7 2.369(14) 1_565
Ti2 B7 2.369(14) 1_564
Ti2 B9 2.53(3) 5_665
Ti2 Rh1 2.6887(16) 1_564
Ti2 Ir1 2.6887(16) 1_564
Ti2 Rh1 2.6887(16) 1_565
Ti2 Ir1 2.6887(16) 1_565
Ti2 Ir2 2.7382(17) 5_665
Ti2 Rh2 2.7382(17) 5_665
Ti2 Ir2 2.7382(17) 5_666
B7 B8 1.87(2) 5_656
B7 Rh4 2.333(12) 1_556
B7 Ir3 2.336(19) 7_565
B7 Rh3 2.336(19) 7_565
B7 Rh5 2.369(14) 1_545
B7 Ti2 2.369(14) 1_545
B7 Rh5 2.369(14) 1_546
B7 Ti2 2.369(14) 1_546
B8 B8 1.81(3) 5_656
B8 B7 1.87(2) 5_656
B8 Rh4 2.282(12) 5_655
B8 Rh4 2.282(12) 5_656
B8 Rh4 2.314(11) 1_556
B8 Ti2 2.326(11) 5_666
B8 Rh5 2.326(11) 5_666
B8 Ti2 2.326(11) 5_665
B8 Rh5 2.326(11) 5_665
B9 Rh2 2.18(2) 1_554
B9 Ir2 2.18(2) 1_554
B9 Rh1 2.25(2) 1_655
B9 Ir1 2.25(2) 1_655
B9 Ir1 2.25(2) 1_654
B9 Rh1 2.25(2) 1_654
B9 Rh3 2.29(2) 1_554
B9 Ir3 2.29(2) 1_554
